data_1504614
loop_
_publ_author_name
'Opris, Dorina M.'
'Ossenbach, Alexander'
'Lentz, Dieter'
'Schl\"uter, A Dieter'

_publ_section_title
;
 A set of homologous hetarylenediyne macrocycles by oxidative
 acetylene-acetylene coupling.
;
_journal_issue 11
_journal_name_full 'Organic letters'
_journal_page_first 2091
_journal_page_last 2093
_journal_paper_doi 10.1021/ol800316b
_journal_volume 10
_journal_year 2008
_chemical_formula_sum 'C80 H84 N4 O4'
_chemical_formula_weight 1165.51
_chemical_name_systematic
;
 ?
;
_space_group_IT_number 2
_symmetry_cell_setting triclinic
_symmetry_space_group_name_Hall '-P 1'
_symmetry_space_group_name_H-M 'P -1'
_atom_sites_solution_hydrogens geom
_atom_sites_solution_primary direct
_atom_sites_solution_secondary difmap
_audit_creation_method SHELXL-97
_cell_angle_alpha 95.68(2)
_cell_angle_beta 100.89(2)
_cell_angle_gamma 102.76(2)
_cell_formula_units_Z 1
_cell_length_a 8.357(7)
_cell_length_b 10.787(11)
_cell_length_c 18.555(18)
_cell_measurement_reflns_used 236
_cell_measurement_temperature 173(2)
_cell_measurement_theta_max 19.8
_cell_measurement_theta_min 2.3
_cell_volume 1585(3)
_computing_cell_refinement 'SAINT (BRUKER-AXS)'
_computing_data_collection 'SMART (Bruker-AXS)'
_computing_data_reduction 'SAINT (BRUKER-AXS)'
_computing_molecular_graphics 'ORTEP for Windows (Farrugia, 1997)'
_computing_publication_material 'WINGX (Farrugia, 1999)'
_computing_structure_refinement 'SHELXL-97 (Sheldrick, 1997)'
_computing_structure_solution 'SHELXS97 (Sheldrick 1997)'
_diffrn_ambient_temperature 173(2)
_diffrn_measured_fraction_theta_full 0.980
_diffrn_measured_fraction_theta_max 0.980
_diffrn_measurement_device_type 'BRUKER-AXS SMART CCD'
_diffrn_measurement_method 'omega scan'
_diffrn_radiation_monochromator graphite
_diffrn_radiation_source 'sealed tube'
_diffrn_radiation_type MoK\a
_diffrn_radiation_wavelength 0.71073
_diffrn_reflns_av_R_equivalents 0.2682
_diffrn_reflns_av_sigmaI/netI 0.4785
_diffrn_reflns_limit_h_max 8
_diffrn_reflns_limit_h_min -6
_diffrn_reflns_limit_k_max 9
_diffrn_reflns_limit_k_min -10
_diffrn_reflns_limit_l_max 18
_diffrn_reflns_limit_l_min -18
_diffrn_reflns_number 5641
_diffrn_reflns_theta_full 20.93
_diffrn_reflns_theta_max 20.93
_diffrn_reflns_theta_min 1.96
_exptl_absorpt_coefficient_mu 0.075
_exptl_absorpt_correction_type none
_exptl_crystal_colour colorless
_exptl_crystal_density_diffrn 1.222
_exptl_crystal_density_method 'not measured'
_exptl_crystal_description platelett
_exptl_crystal_F_000 624
_exptl_crystal_size_max 0.80
_exptl_crystal_size_mid 0.20
_exptl_crystal_size_min 0.03
_refine_diff_density_max 0.234
_refine_diff_density_min -0.291
_refine_diff_density_rms 0.062
_refine_ls_extinction_coef 0.00136(14)
_refine_ls_extinction_expression Fc^*^=kFc[1+0.001xFc^2^\l^3^/sin(2\q)]^-1/4^
_refine_ls_extinction_method SHELXL
_refine_ls_goodness_of_fit_ref 0.745
_refine_ls_hydrogen_treatment mixed
_refine_ls_matrix_type full
_refine_ls_number_parameters 280
_refine_ls_number_reflns 3307
_refine_ls_number_restraints 0
_refine_ls_restrained_S_all 0.745
_refine_ls_R_factor_all 0.3102
_refine_ls_R_factor_gt 0.0872
_refine_ls_shift/su_max 0.000
_refine_ls_shift/su_mean 0.000
_refine_ls_structure_factor_coef Fsqd
_refine_ls_weighting_details 'calc w=1/[\s^2^(Fo^2^)+(0.0000P)^2^+0.0000P] where P=(Fo^2^+2Fc^2^)/3'
_refine_ls_weighting_scheme calc
_refine_ls_wR_factor_gt 0.0773
_refine_ls_wR_factor_ref 0.1126
_reflns_number_gt 731
_reflns_number_total 3307
_reflns_threshold_expression >2sigma(I)
_cod_data_source_file ol800316b-file002.cif
_cod_data_source_block dorina3
_cod_original_cell_volume 1584(3)
_cod_original_sg_symbol_H-M P-1
_cod_database_code 1504614

loop_
_symmetry_equiv_pos_as_xyz
'x, y, z'
'-x, -y, -z'

loop_
_atom_site_label
_atom_site_type_symbol
_atom_site_fract_x
_atom_site_fract_y
_atom_site_fract_z
_atom_site_U_iso_or_equiv
_atom_site_adp_type
_atom_site_occupancy
_atom_site_symmetry_multiplicity
_atom_site_calc_flag
_atom_site_refinement_flags
C1 C 0.2005(14) 0.5540(11) 0.4266(6) 0.025(3) Uiso 1 1 d .
C2 C 0.1500(15) 0.6481(12) 0.4289(6) 0.036(4) Uiso 1 1 d .
C3 C 0.0894(15) 0.7501(11) 0.4184(6) 0.037(4) Uiso 1 1 d .
C4 C -0.0289(15) 0.1637(12) -0.3984(7) 0.042(4) Uiso 1 1 d .
C1R C 0.0381(14) 0.0734(11) -0.3575(6) 0.028(3) Uiso 1 1 d .
C2R C 0.0778(13) -0.0365(10) -0.3903(6) 0.027(3) Uiso 1 1 d .
H2R H 0.0583 -0.0557 -0.4428 0.032 Uiso 1 1 calc R
C3R C 0.1443(13) -0.1151(10) -0.3464(6) 0.021(3) Uiso 1 1 d .
C4R C 0.1743(12) -0.0902(10) -0.2685(5) 0.024(3) Uiso 1 1 d .
H4R H 0.2195 -0.1466 -0.2390 0.028 Uiso 1 1 calc R
C5R C 0.1373(14) 0.0176(11) -0.2355(6) 0.027(4) Uiso 1 1 d .
C6R C 0.0699(13) 0.1021(10) -0.2802(6) 0.028(4) Uiso 1 1 d .
H6R H 0.0467 0.1772 -0.2576 0.033 Uiso 1 1 calc R
C7R C 0.1661(15) 0.0515(11) -0.1519(6) 0.030(4) Uiso 1 1 d .
C8R C 0.2848(14) 0.0176(10) -0.1024(6) 0.028(3) Uiso 1 1 d .
H8R H 0.3585 -0.0278 -0.1200 0.033 Uiso 1 1 calc R
C10R C 0.1891(16) 0.1148(13) -0.0019(7) 0.036(4) Uiso 1 1 d .
C12R C 0.0559(14) 0.1091(10) -0.1214(6) 0.029(3) Uiso 1 1 d .
H12R H -0.0360 0.1239 -0.1553 0.035 Uiso 1 1 calc R
C13R C 0.2074(15) 0.1523(12) 0.0776(6) 0.027(4) Uiso 1 1 d .
C15R C 0.3415(14) 0.1662(10) 0.1997(6) 0.029(3) Uiso 1 1 d .
H15R H 0.4296 0.1484 0.2344 0.034 Uiso 1 1 calc R
C16R C 0.2350(14) 0.2317(11) 0.2269(6) 0.023(3) Uiso 1 1 d .
C17R C 0.1084(15) 0.2605(11) 0.1749(6) 0.044(4) Uiso 1 1 d .
H17R H 0.0341 0.3071 0.1907 0.053 Uiso 1 1 calc R
C19R C 0.2609(14) 0.2721(11) 0.3066(6) 0.028(4) Uiso 1 1 d .
C20R C 0.3132(13) 0.1986(10) 0.3608(5) 0.029(4) Uiso 1 1 d .
H20R H 0.3339 0.1179 0.3458 0.034 Uiso 1 1 calc R
C21R C 0.3354(14) 0.2419(11) 0.4369(6) 0.023(3) Uiso 1 1 d .
C22R C 0.3050(14) 0.3572(11) 0.4603(6) 0.026(3) Uiso 1 1 d .
H22R H 0.3241 0.3865 0.5120 0.031 Uiso 1 1 calc R
C23R C 0.2476(14) 0.4305(11) 0.4104(6) 0.034(4) Uiso 1 1 d .
C24R C 0.2278(14) 0.3895(11) 0.3318(6) 0.031(4) Uiso 1 1 d .
H24R H 0.1921 0.4421 0.2970 0.037 Uiso 1 1 calc R
C1S C 0.1878(13) -0.2339(10) -0.3819(6) 0.031(4) Uani 1 1 d .
H1S1 H 0.0871 -0.2890 -0.4170 0.037 Uiso 1 1 calc R
H1S2 H 0.2764 -0.2076 -0.4098 0.037 Uiso 1 1 calc R
C2S C 0.2731(15) -0.4237(12) -0.3554(6) 0.047(4) Uani 1 1 d .
H2S1 H 0.3562 -0.4085 -0.3872 0.056 Uiso 1 1 calc R
H2S2 H 0.1669 -0.4804 -0.3856 0.056 Uiso 1 1 calc R
C3S C 0.3401(17) -0.4862(14) -0.2885(7) 0.077(6) Uani 1 1 d .
H3S1 H 0.3749 -0.5638 -0.3061 0.092 Uiso 1 1 calc R
H3S2 H 0.4398 -0.4252 -0.2560 0.092 Uiso 1 1 calc R
C4S C 0.2114(17) -0.5214(13) -0.2468(8) 0.087(6) Uani 1 1 d .
H4S1 H 0.1210 -0.5933 -0.2769 0.104 Uiso 1 1 calc R
H4S2 H 0.1618 -0.4475 -0.2380 0.104 Uiso 1 1 calc R
C5S C 0.2772(17) -0.5623(12) -0.1707(7) 0.070(5) Uani 1 1 d .
H5S1 H 0.1775 -0.5960 -0.1504 0.084 Uiso 1 1 calc R
H5S2 H 0.3267 -0.6356 -0.1813 0.084 Uiso 1 1 calc R
C6S C 0.4003(18) -0.4713(14) -0.1103(8) 0.091(6) Uani 1 1 d .
H6S1 H 0.5082 -0.4460 -0.1261 0.110 Uiso 1 1 calc R
H6S2 H 0.4205 -0.5152 -0.0662 0.110 Uiso 1 1 calc R
C7S C 0.3428(17) -0.3496(12) -0.0883(8) 0.094(7) Uani 1 1 d .
H7S1 H 0.3350 -0.3004 -0.1300 0.141 Uiso 1 1 calc R
H7S2 H 0.4243 -0.2968 -0.0452 0.141 Uiso 1 1 calc R
H7S3 H 0.2324 -0.3741 -0.0758 0.141 Uiso 1 1 calc R
C11S C 0.3975(15) 0.1542(11) 0.4897(5) 0.044(4) Uani 1 1 d .
H11A H 0.3176 0.0686 0.4792 0.053 Uiso 1 1 calc R
H11B H 0.5085 0.1432 0.4829 0.053 Uiso 1 1 calc R
C12S C 0.4935(14) 0.1447(11) 0.6157(6) 0.039(4) Uani 1 1 d .
H12A H 0.6020 0.1368 0.6041 0.047 Uiso 1 1 calc R
H12B H 0.4228 0.0573 0.6141 0.047 Uiso 1 1 calc R
C13S C 0.5230(15) 0.2229(12) 0.6929(5) 0.050(4) Uani 1 1 d .
H13A H 0.5945 0.3099 0.6942 0.060 Uiso 1 1 calc R
H13B H 0.4142 0.2322 0.7035 0.060 Uiso 1 1 calc R
C14S C 0.6088(15) 0.1548(11) 0.7516(6) 0.050(4) Uani 1 1 d .
H14A H 0.7149 0.1430 0.7389 0.060 Uiso 1 1 calc R
H14B H 0.5354 0.0683 0.7497 0.060 Uiso 1 1 calc R
C15S C 0.6488(15) 0.2258(11) 0.8313(6) 0.043(4) Uani 1 1 d .
H15A H 0.6976 0.1734 0.8663 0.052 Uiso 1 1 calc R
H15B H 0.5442 0.2394 0.8448 0.052 Uiso 1 1 calc R
C16S C 0.7752(16) 0.3570(11) 0.8370(6) 0.061(5) Uani 1 1 d .
H16A H 0.8692 0.3443 0.8141 0.073 Uiso 1 1 calc R
H16B H 0.7184 0.4147 0.8092 0.073 Uiso 1 1 calc R
C17S C 0.8460(16) 0.4213(11) 0.9191(6) 0.081(5) Uani 1 1 d .
H17A H 0.9235 0.3747 0.9438 0.121 Uiso 1 1 calc R
H17B H 0.7531 0.4188 0.9446 0.121 Uiso 1 1 calc R
H17C H 0.9061 0.5108 0.9205 0.121 Uiso 1 1 calc R
N1R N 0.0656(12) 0.1453(9) -0.0502(5) 0.036(3) Uani 1 1 d .
C9R C 0.3000(15) 0.0475(11) -0.0279(6) 0.041(4) Uani 1 1 d .
H9R H 0.3838 0.0236 0.0063 0.049 Uiso 1 1 calc R
C18R C 0.0930(15) 0.2203(10) 0.1004(5) 0.035(4) Uani 1 1 d .
H18R H 0.0067 0.2379 0.0645 0.042 Uiso 1 1 calc R
N2R N 0.3277(12) 0.1252(9) 0.1255(5) 0.033(3) Uani 1 1 d .
O1 O 0.2449(11) -0.3033(8) -0.3258(4) 0.049(3) Uani 1 1 d .
O2 O 0.4105(10) 0.2111(7) 0.5631(4) 0.035(2) Uani 1 1 d .

loop_
_atom_site_aniso_label
_atom_site_aniso_U_11
_atom_site_aniso_U_22
_atom_site_aniso_U_33
_atom_site_aniso_U_23
_atom_site_aniso_U_13
_atom_site_aniso_U_12
C1S 0.034(9) 0.044(10) 0.019(7) 0.004(7) 0.003(6) 0.020(7)
C2S 0.060(11) 0.050(11) 0.022(8) -0.010(7) -0.012(7) 0.019(8)
C3S 0.068(14) 0.116(17) 0.065(12) 0.023(11) 0.033(10) 0.042(12)
C4S 0.091(16) 0.059(13) 0.111(15) 0.010(11) 0.025(12) 0.017(10)
C5S 0.083(14) 0.069(13) 0.050(10) 0.005(9) 0.003(9) 0.016(10)
C6S 0.062(13) 0.080(15) 0.103(14) -0.022(11) 0.000(11) -0.011(11)
C7S 0.093(16) 0.053(14) 0.124(16) -0.031(11) 0.042(12) -0.004(11)
C11S 0.058(11) 0.064(12) 0.014(8) 0.002(7) 0.020(7) 0.012(8)
C12S 0.029(10) 0.045(11) 0.032(9) -0.010(8) 0.001(7) -0.002(8)
C13S 0.065(12) 0.073(12) 0.019(8) 0.013(8) -0.007(7) 0.045(9)
C14S 0.045(11) 0.038(11) 0.055(10) 0.010(8) -0.007(8) 0.003(8)
C15S 0.049(11) 0.052(11) 0.028(8) 0.001(7) 0.002(7) 0.017(8)
C16S 0.114(14) 0.031(10) 0.025(8) 0.005(7) -0.024(8) 0.024(9)
C17S 0.137(15) 0.065(12) 0.027(8) -0.011(8) -0.029(8) 0.045(10)
N1R 0.036(8) 0.036(8) 0.028(6) -0.006(5) -0.004(5) 0.007(6)
C9R 0.057(11) 0.063(11) 0.013(7) 0.022(7) 0.001(7) 0.033(8)
C18R 0.044(10) 0.037(10) 0.010(7) -0.002(6) -0.010(6) -0.001(7)
N2R 0.041(8) 0.031(8) 0.025(6) -0.005(5) 0.012(5) 0.007(6)
O1 0.097(8) 0.026(6) 0.030(6) -0.009(5) 0.012(5) 0.036(5)
O2 0.043(6) 0.038(7) 0.027(5) 0.005(4) -0.002(4) 0.021(5)

loop_
_atom_type_symbol
_atom_type_description
_atom_type_scat_dispersion_real
_atom_type_scat_dispersion_imag
_atom_type_scat_source
C C 0.0033 0.0016 'International Tables Vol C Tables 4.2.6.8 and 6.1.1.4'
H H 0.0000 0.0000 'International Tables Vol C Tables 4.2.6.8 and 6.1.1.4'
N N 0.0061 0.0033 'International Tables Vol C Tables 4.2.6.8 and 6.1.1.4'
O O 0.0106 0.0060 'International Tables Vol C Tables 4.2.6.8 and 6.1.1.4'

loop_
_geom_angle_atom_site_label_1
_geom_angle_atom_site_label_2
_geom_angle_atom_site_label_3
_geom_angle
_geom_angle_site_symmetry_1
C2 C1 C23R 170.2(13) .
C1 C2 C3 169.8(13) .
C4 C3 C2 170.8(14) 2_565
C3 C4 C1R 166.3(14) 2_565
C6R C1R C2R 119.7(12) .
C6R C1R C4 115.9(11) .
C2R C1R C4 124.3(11) .
C3R C2R C1R 119.8(11) .
C2R C3R C4R 121.8(11) .
C2R C3R C1S 119.9(10) .
C4R C3R C1S 118.4(10) .
C5R C4R C3R 119.2(11) .
C4R C5R C6R 120.1(11) .
C4R C5R C7R 122.5(11) .
C6R C5R C7R 117.4(11) .
C1R C6R C5R 119.5(11) .
C8R C7R C12R 115.6(11) .
C8R C7R C5R 124.2(11) .
C12R C7R C5R 119.9(11) .
C7R C8R C9R 121.1(12) .
N1R C10R C9R 120.7(11) .
N1R C10R C13R 119.2(12) .
C9R C10R C13R 120.1(12) .
N1R C12R C7R 126.8(12) .
N2R C13R C18R 122.1(11) .
N2R C13R C10R 120.3(12) .
C18R C13R C10R 117.6(12) .
N2R C15R C16R 124.2(12) .
C15R C16R C17R 117.3(11) .
C15R C16R C19R 120.1(11) .
C17R C16R C19R 122.5(12) .
C18R C17R C16R 119.2(12) .
C20R C19R C24R 117.0(11) .
C20R C19R C16R 123.8(11) .
C24R C19R C16R 119.1(11) .
C19R C20R C21R 121.4(11) .
C22R C21R C20R 120.7(12) .
C22R C21R C11S 123.5(10) .
C20R C21R C11S 115.8(10) .
C23R C22R C21R 120.7(11) .
C22R C23R C24R 119.6(12) .
C22R C23R C1 127.3(11) .
C24R C23R C1 113.1(10) .
C19R C24R C23R 120.5(11) .
O1 C1S C3R 109.3(9) .
O1 C2S C3S 106.8(9) .
C4S C3S C2S 110.2(13) .
C3S C4S C5S 113.6(13) .
C6S C5S C4S 122.0(12) .
C5S C6S C7S 113.2(13) .
O2 C11S C21R 108.3(10) .
O2 C12S C13S 107.5(10) .
C14S C13S C12S 109.7(11) .
C13S C14S C15S 114.5(11) .
C14S C15S C16S 109.5(10) .
C17S C16S C15S 111.5(10) .
C12R N1R C10R 116.3(11) .
C8R C9R C10R 119.2(12) .
C17R C18R C13R 119.6(12) .
C13R N2R C15R 117.6(11) .
C1S O1 C2S 112.6(8) .
C11S O2 C12S 111.2(9) .

loop_
_geom_bond_atom_site_label_1
_geom_bond_atom_site_label_2
_geom_bond_distance
_geom_bond_site_symmetry_2
C1 C2 1.182(14) .
C1 C23R 1.489(14) .
C2 C3 1.325(15) .
C3 C4 1.210(16) 2_565
C4 C3 1.210(16) 2_565
C4 C1R 1.437(16) .
C1R C6R 1.398(14) .
C1R C2R 1.412(14) .
C2R C3R 1.366(14) .
C3R C4R 1.408(13) .
C3R C1S 1.528(14) .
C4R C5R 1.383(13) .
C5R C6R 1.427(15) .
C5R C7R 1.518(14) .
C7R C8R 1.358(14) .
C7R C12R 1.390(14) .
C8R C9R 1.364(13) .
C10R N1R 1.354(15) .
C10R C9R 1.420(15) .
C10R C13R 1.460(14) .
C12R N1R 1.323(12) .
C13R N2R 1.315(14) .
C13R C18R 1.426(15) .
C15R N2R 1.378(12) .
C15R C16R 1.386(14) .
C16R C17R 1.402(14) .
C16R C19R 1.462(14) .
C17R C18R 1.380(13) .
C19R C20R 1.406(14) .
C19R C24R 1.409(14) .
C20R C21R 1.406(13) .
C21R C22R 1.369(14) .
C21R C11S 1.527(14) .
C22R C23R 1.363(15) .
C23R C24R 1.448(14) .
C1S O1 1.412(12) .
C2S O1 1.446(13) .
C2S C3S 1.543(16) .
C3S C4S 1.446(15) .
C4S C5S 1.558(16) .
C5S C6S 1.475(15) .
C6S C7S 1.539(17) .
C11S O2 1.411(11) .
C12S O2 1.432(12) .
C12S C13S 1.535(12) .
C13S C14S 1.529(14) .
C14S C15S 1.537(13) .
C15S C16S 1.549(13) .
C16S C17S 1.555(13) .
